data_4325292
loop_
_publ_author_name
'Thomas S. Teets'
'Timothy R. Cook'
'Brian D. McCarthy'
'Daniel G. Nocera'

_publ_section_title
;
 Redox Chemistry, Acid Reactivity, and Hydrogenation Reactions of
 Two-Electron Mixed Valence Diiridium and Dirhodium Complexes
;
_journal_name_full 'Inorganic Chemistry'
_journal_page_first 5223
_journal_page_last 5233
_journal_paper_doi 10.1021/ic2005248
_journal_volume 50
_journal_year 2011
_chemical_formula_moiety C33H49F24Ir2N5O8P4
_chemical_formula_sum 'C33 H49 F24 Ir2 N5 O8 P4'
_chemical_formula_weight 1608.05
_chemical_name_common Ir2(tfepma)2(CNtBu)3
_space_group_crystal_system triclinic
_space_group_IT_number 2
_space_group_name_Hall '-P 1'
_space_group_name_H-M_alt 'P -1'
_atom_sites_solution_hydrogens geom
_atom_sites_solution_primary direct
_atom_sites_solution_secondary difmap
_audit_creation_method SHELXL-97
_cell_angle_alpha 98.676(3)
_cell_angle_beta 97.678(3)
_cell_angle_gamma 108.068(2)
_cell_formula_units_Z 2
_cell_length_a 11.4559(19)
_cell_length_b 11.936(2)
_cell_length_c 21.746(4)
_cell_measurement_reflns_used 9863
_cell_measurement_temperature 100(2)
_cell_measurement_theta_max 30.98
_cell_measurement_theta_min 2.24
_cell_volume 2742.6(8)
_computing_cell_refinement 'Bruker SAINT'
_computing_data_collection 'Bruker APEX2'
_computing_data_reduction 'Bruker SAINT'
_computing_molecular_graphics 'Bruker SHELXTL'
_computing_publication_material 'Bruker SHELXTL'
_computing_structure_refinement 'SHELXL-97 (Sheldrick, 2008)'
_computing_structure_solution 'SHELXS-97 (Sheldrick, 2008)'
_diffrn_ambient_temperature 100(2)
_diffrn_measured_fraction_theta_full 0.965
_diffrn_measured_fraction_theta_max 0.965
_diffrn_measurement_device_type 'Bruker APEX-II CCD'
_diffrn_measurement_method '\f and \w scans'
_diffrn_radiation_monochromator graphite
_diffrn_radiation_source 'fine-focus sealed tube'
_diffrn_radiation_type MoK\a
_diffrn_radiation_wavelength 0.71073
_diffrn_reflns_av_R_equivalents 0.0498
_diffrn_reflns_av_sigmaI/netI 0.0507
_diffrn_reflns_limit_h_max 15
_diffrn_reflns_limit_h_min -15
_diffrn_reflns_limit_k_max 16
_diffrn_reflns_limit_k_min -16
_diffrn_reflns_limit_l_max 28
_diffrn_reflns_limit_l_min -30
_diffrn_reflns_number 57220
_diffrn_reflns_theta_full 29.57
_diffrn_reflns_theta_max 29.57
_diffrn_reflns_theta_min 0.97
_exptl_absorpt_coefficient_mu 5.093
_exptl_absorpt_correction_T_max 0.6299
_exptl_absorpt_correction_T_min 0.3625
_exptl_absorpt_correction_type multi-scan
_exptl_absorpt_process_details sadabs
_exptl_crystal_colour yellow
_exptl_crystal_density_diffrn 1.947
_exptl_crystal_description block
_exptl_crystal_F_000 1552
_exptl_crystal_size_max 0.25
_exptl_crystal_size_mid 0.20
_exptl_crystal_size_min 0.10
_refine_diff_density_max 1.393
_refine_diff_density_min -0.989
_refine_diff_density_rms 0.159
_refine_ls_extinction_method none
_refine_ls_goodness_of_fit_ref 1.030
_refine_ls_hydrogen_treatment constr
_refine_ls_matrix_type full
_refine_ls_number_parameters 696
_refine_ls_number_reflns 14837
_refine_ls_number_restraints 0
_refine_ls_restrained_S_all 1.030
_refine_ls_R_factor_all 0.0464
_refine_ls_R_factor_gt 0.0314
_refine_ls_shift/su_max 0.003
_refine_ls_shift/su_mean 0.000
_refine_ls_structure_factor_coef Fsqd
_refine_ls_weighting_details 'calc w=1/[\s^2^(Fo^2^)+(0.0258P)^2^+2.4766P] where P=(Fo^2^+2Fc^2^)/3'
_refine_ls_weighting_scheme calc
_refine_ls_wR_factor_gt 0.0632
_refine_ls_wR_factor_ref 0.0694
_reflns_number_gt 11863
_reflns_number_total 14837
_reflns_threshold_expression >2sigma(I)
_cod_data_source_file ic2005248_si_002_05.cif
_cod_data_source_block 6
_cod_depositor_comments
;
 Updating space group information.

 Antanas Vaitkus,
 2018-07-15
;
_cod_database_code 4325292

loop_
_space_group_symop_id
_space_group_symop_operation_xyz
1 x,y,z
2 -x,-y,-z

loop_
_atom_site_label
_atom_site_type_symbol
_atom_site_fract_x
_atom_site_fract_y
_atom_site_fract_z
_atom_site_U_iso_or_equiv
_atom_site_adp_type
_atom_site_occupancy
_atom_site_symmetry_multiplicity
_atom_site_calc_flag
_atom_site_refinement_flags
Ir1 Ir 0.195348(12) -0.387055(11) -0.221558(6) 0.01311(4) Uani 1 1 d .
Ir2 Ir 0.257074(12) -0.559412(11) -0.297266(7) 0.01328(4) Uani 1 1 d .
P1 P 0.37240(9) -0.34318(8) -0.15388(5) 0.01525(19) Uani 1 1 d .
P2 P 0.40247(9) -0.55538(8) -0.21661(5) 0.01587(19) Uani 1 1 d .
P3 P 0.20505(8) -0.29523(8) -0.30296(5) 0.01380(18) Uani 1 1 d .
P4 P 0.13739(8) -0.52917(8) -0.37873(5) 0.01465(19) Uani 1 1 d .
O1 O 0.3666(2) -0.3291(2) -0.07750(12) 0.0210(6) Uani 1 1 d .
O2 O 0.4883(2) -0.2157(2) -0.14288(13) 0.0187(6) Uani 1 1 d .
O3 O 0.5285(2) -0.5789(2) -0.23478(13) 0.0194(6) Uani 1 1 d .
O4 O 0.3751(2) -0.6543(2) -0.17163(13) 0.0219(6) Uani 1 1 d .
O5 O 0.3365(2) -0.2024(2) -0.31391(12) 0.0168(5) Uani 1 1 d .
O6 O 0.1394(2) -0.1938(2) -0.31122(12) 0.0172(5) Uani 1 1 d .
O7 O 0.1637(2) -0.5694(2) -0.44945(12) 0.0185(5) Uani 1 1 d .
O8 O -0.0124(2) -0.5997(2) -0.39755(13) 0.0205(6) Uani 1 1 d .
N1 N -0.0307(3) -0.6155(3) -0.22086(17) 0.0249(8) Uani 1 1 d .
N2 N 0.0829(3) -0.2330(3) -0.13325(15) 0.0216(7) Uani 1 1 d .
N3 N 0.3007(3) -0.7664(3) -0.38168(16) 0.0257(8) Uani 1 1 d .
N4 N 0.4613(3) -0.4323(3) -0.15968(15) 0.0168(6) Uani 1 1 d .
N5 N 0.1479(3) -0.3868(3) -0.37673(14) 0.0166(6) Uani 1 1 d .
F1 F 0.1952(3) -0.4784(2) 0.02751(12) 0.0428(7) Uani 1 1 d .
F2 F 0.3855(2) -0.3575(2) 0.04726(12) 0.0392(6) Uani 1 1 d .
F3 F 0.2364(3) -0.2930(2) 0.01807(13) 0.0440(7) Uani 1 1 d .
F4 F 0.6005(4) -0.0182(3) -0.19248(18) 0.0821(13) Uani 1 1 d .
F5 F 0.6747(3) 0.0013(3) -0.09635(18) 0.0691(11) Uani 1 1 d .
F6 F 0.5544(3) 0.0986(2) -0.12059(17) 0.0574(9) Uani 1 1 d .
F7 F 0.7388(2) -0.3943(2) -0.31591(12) 0.0356(6) Uani 1 1 d .
F8 F 0.7791(2) -0.4330(2) -0.22294(12) 0.0334(6) Uani 1 1 d .
F9 F 0.6562(2) -0.3321(2) -0.23979(12) 0.0293(5) Uani 1 1 d .
F10 F 0.1757(2) -0.8353(2) -0.14608(15) 0.0442(7) Uani 1 1 d .
F11 F 0.3555(2) -0.8158(2) -0.09451(13) 0.0406(7) Uani 1 1 d .
F12 F 0.2636(2) -0.9667(2) -0.17274(14) 0.0397(7) Uani 1 1 d .
F13 F 0.5654(2) -0.0663(2) -0.34242(13) 0.0373(6) Uani 1 1 d .
F14 F 0.6088(2) -0.2292(2) -0.36564(13) 0.0400(7) Uani 1 1 d .
F15 F 0.4452(2) -0.2093(2) -0.41823(12) 0.0344(6) Uani 1 1 d .
F16 F 0.0562(2) -0.0085(2) -0.28132(15) 0.0487(8) Uani 1 1 d .
F17 F -0.0254(2) -0.1010(2) -0.37701(14) 0.0442(7) Uani 1 1 d .
F18 F -0.1359(2) -0.1224(2) -0.30410(15) 0.0433(7) Uani 1 1 d .
F19 F 0.3925(2) -0.5104(2) -0.54651(12) 0.0365(6) Uani 1 1 d .
F20 F 0.2004(2) -0.5171(2) -0.56598(11) 0.0338(6) Uani 1 1 d .
F21 F 0.2416(2) -0.6755(2) -0.55163(12) 0.0373(6) Uani 1 1 d .
F22 F -0.2416(2) -0.8771(2) -0.39423(14) 0.0450(7) Uani 1 1 d .
F23 F -0.2526(2) -0.7565(2) -0.45762(12) 0.0411(7) Uani 1 1 d .
F24 F -0.2354(2) -0.6964(2) -0.35803(12) 0.0390(6) Uani 1 1 d .
C4 C 0.5729(4) -0.4116(4) -0.1111(2) 0.0271(9) Uani 1 1 d .
H4A H 0.5484 -0.4169 -0.0699 0.041 Uiso 1 1 calc R
H4B H 0.6332 -0.3315 -0.1087 0.041 Uiso 1 1 calc R
H4C H 0.6113 -0.4727 -0.1225 0.041 Uiso 1 1 calc R
C5 C 0.1124(4) -0.3398(3) -0.43311(18) 0.0207(8) Uani 1 1 d .
H5A H 0.1065 -0.3972 -0.4717 0.031 Uiso 1 1 calc R
H5B H 0.1760 -0.2624 -0.4325 0.031 Uiso 1 1 calc R
H5C H 0.0313 -0.3287 -0.4325 0.031 Uiso 1 1 calc R
C11 C 0.2804(4) -0.4266(4) -0.05937(19) 0.0267(9) Uani 1 1 d .
H11A H 0.3079 -0.4978 -0.0648 0.032 Uiso 1 1 calc R
H11B H 0.1965 -0.4484 -0.0861 0.032 Uiso 1 1 calc R
C12 C 0.2758(4) -0.3879(4) 0.0083(2) 0.0273(9) Uani 1 1 d .
C21 C 0.4609(4) -0.1084(3) -0.1308(2) 0.0310(10) Uani 1 1 d .
H21A H 0.4391 -0.0966 -0.0883 0.037 Uiso 1 1 calc R
H21B H 0.3888 -0.1122 -0.1627 0.037 Uiso 1 1 calc R
C22 C 0.5734(4) -0.0071(4) -0.1339(2) 0.0365(11) Uani 1 1 d .
C31 C 0.5780(3) -0.5399(3) -0.28773(19) 0.0214(8) Uani 1 1 d .
H31A H 0.5121 -0.5270 -0.3173 0.026 Uiso 1 1 calc R
H31B H 0.6047 -0.6031 -0.3106 0.026 Uiso 1 1 calc R
C32 C 0.6883(4) -0.4243(4) -0.2663(2) 0.0250(9) Uani 1 1 d .
C41 C 0.3459(4) -0.7785(3) -0.1981(2) 0.0280(9) Uani 1 1 d .
H41A H 0.4230 -0.7958 -0.2048 0.034 Uiso 1 1 calc R
H41B H 0.2878 -0.8011 -0.2395 0.034 Uiso 1 1 calc R
C42 C 0.2862(4) -0.8479(4) -0.1520(2) 0.0297(10) Uani 1 1 d .
C51 C 0.4416(3) -0.2419(3) -0.31357(19) 0.0188(8) Uani 1 1 d .
H51A H 0.4135 -0.3308 -0.3259 0.023 Uiso 1 1 calc R
H51B H 0.4943 -0.2168 -0.2706 0.023 Uiso 1 1 calc R
C52 C 0.5149(4) -0.1863(4) -0.3600(2) 0.0248(9) Uani 1 1 d .
C61 C 0.0133(3) -0.2181(3) -0.30348(19) 0.0188(8) Uani 1 1 d .
H61A H 0.0058 -0.2288 -0.2598 0.023 Uiso 1 1 calc R
H61B H -0.0418 -0.2925 -0.3334 0.023 Uiso 1 1 calc R
C62 C -0.0232(4) -0.1124(4) -0.3165(2) 0.0265(9) Uani 1 1 d .
C71 C 0.2875(3) -0.5203(4) -0.46154(18) 0.0221(8) Uani 1 1 d .
H71A H 0.3453 -0.5527 -0.4379 0.027 Uiso 1 1 calc R
H71B H 0.3187 -0.4315 -0.4481 0.027 Uiso 1 1 calc R
C72 C 0.2795(4) -0.5561(4) -0.5315(2) 0.0234(8) Uani 1 1 d .
C81 C -0.0569(3) -0.7231(3) -0.3925(2) 0.0248(9) Uani 1 1 d .
H81A H -0.0201 -0.7325 -0.3505 0.030 Uiso 1 1 calc R
H81B H -0.0326 -0.7730 -0.4257 0.030 Uiso 1 1 calc R
C82 C -0.1966(4) -0.7621(4) -0.4006(2) 0.0304(10) Uani 1 1 d .
C100 C 0.0553(3) -0.5329(3) -0.22277(18) 0.0182(8) Uani 1 1 d .
C101 C -0.1009(4) -0.7105(3) -0.1907(2) 0.0224(8) Uani 1 1 d .
C102 C -0.1059(4) -0.8318(4) -0.2275(2) 0.0311(10) Uani 1 1 d .
H10A H -0.1516 -0.8456 -0.2709 0.047 Uiso 1 1 calc R
H10B H -0.1487 -0.8959 -0.2068 0.047 Uiso 1 1 calc R
H10C H -0.0206 -0.8317 -0.2285 0.047 Uiso 1 1 calc R
C103 C -0.0325(4) -0.6874(4) -0.1219(2) 0.0323(10) Uani 1 1 d .
H10D H 0.0534 -0.6864 -0.1215 0.048 Uiso 1 1 calc R
H10E H -0.0762 -0.7514 -0.1013 0.048 Uiso 1 1 calc R
H10F H -0.0311 -0.6095 -0.0990 0.048 Uiso 1 1 calc R
C104 C -0.2322(4) -0.7027(4) -0.1925(2) 0.0333(11) Uani 1 1 d .
H10G H -0.2258 -0.6225 -0.1704 0.050 Uiso 1 1 calc R
H10H H -0.2807 -0.7638 -0.1717 0.050 Uiso 1 1 calc R
H10I H -0.2742 -0.7166 -0.2367 0.050 Uiso 1 1 calc R
C200 C 0.1261(3) -0.2888(3) -0.16708(18) 0.0176(8) Uani 1 1 d .
C201 C 0.0227(4) -0.1727(3) -0.09074(19) 0.0210(8) Uani 1 1 d .
C202 C 0.1269(4) -0.0778(4) -0.0405(2) 0.0290(10) Uani 1 1 d .
H20A H 0.1790 -0.1167 -0.0186 0.044 Uiso 1 1 calc R
H20B H 0.0898 -0.0379 -0.0097 0.044 Uiso 1 1 calc R
H20C H 0.1786 -0.0180 -0.0608 0.044 Uiso 1 1 calc R
C203 C -0.0589(4) -0.2676(4) -0.0602(2) 0.0329(10) Uani 1 1 d .
H20D H -0.1208 -0.3309 -0.0934 0.049 Uiso 1 1 calc R
H20E H -0.1020 -0.2299 -0.0319 0.049 Uiso 1 1 calc R
H20F H -0.0062 -0.3027 -0.0358 0.049 Uiso 1 1 calc R
C204 C -0.0547(4) -0.1149(4) -0.1297(2) 0.0294(10) Uani 1 1 d .
H20G H 0.0005 -0.0555 -0.1490 0.044 Uiso 1 1 calc R
H20H H -0.0972 -0.0751 -0.1021 0.044 Uiso 1 1 calc R
H20I H -0.1171 -0.1773 -0.1632 0.044 Uiso 1 1 calc R
C300 C 0.2815(3) -0.6893(3) -0.34927(18) 0.0180(8) Uani 1 1 d .
C301 C 0.3036(4) -0.8750(3) -0.4222(2) 0.0242(9) Uani 1 1 d .
C302 C 0.3265(5) -0.9595(4) -0.3796(3) 0.0442(13) Uani 1 1 d .
H30A H 0.4053 -0.9185 -0.3492 0.066 Uiso 1 1 calc R
H30B H 0.3315 -1.0318 -0.4056 0.066 Uiso 1 1 calc R
H30C H 0.2575 -0.9823 -0.3567 0.066 Uiso 1 1 calc R
C303 C 0.4096(5) -0.8372(5) -0.4586(3) 0.0474(13) Uani 1 1 d .
H30D H 0.3936 -0.7819 -0.4850 0.071 Uiso 1 1 calc R
H30E H 0.4142 -0.9086 -0.4856 0.071 Uiso 1 1 calc R
H30F H 0.4889 -0.7969 -0.4286 0.071 Uiso 1 1 calc R
C304 C 0.1783(5) -0.9319(4) -0.4676(2) 0.0433(12) Uani 1 1 d .
H30G H 0.1111 -0.9518 -0.4433 0.065 Uiso 1 1 calc R
H30H H 0.1776 -1.0054 -0.4949 0.065 Uiso 1 1 calc R
H30I H 0.1656 -0.8750 -0.4937 0.065 Uiso 1 1 calc R

loop_
_atom_site_aniso_label
_atom_site_aniso_U_11
_atom_site_aniso_U_22
_atom_site_aniso_U_33
_atom_site_aniso_U_23
_atom_site_aniso_U_13
_atom_site_aniso_U_12
Ir1 0.01359(7) 0.01334(6) 0.01286(8) 0.00252(5) 0.00423(5) 0.00456(5)
Ir2 0.01336(7) 0.01250(6) 0.01403(8) 0.00208(5) 0.00299(5) 0.00458(5)
P1 0.0164(5) 0.0143(4) 0.0149(5) 0.0036(4) 0.0033(4) 0.0046(4)
P2 0.0165(5) 0.0147(4) 0.0170(5) 0.0037(4) 0.0033(4) 0.0058(4)
P3 0.0128(4) 0.0138(4) 0.0154(5) 0.0035(3) 0.0043(3) 0.0044(3)
P4 0.0136(4) 0.0152(4) 0.0148(5) 0.0020(4) 0.0033(3) 0.0046(4)
O1 0.0252(14) 0.0198(13) 0.0148(14) 0.0033(11) 0.0055(11) 0.0027(11)
O2 0.0173(13) 0.0137(11) 0.0251(15) 0.0034(11) 0.0063(11) 0.0044(10)
O3 0.0167(13) 0.0214(13) 0.0224(15) 0.0061(11) 0.0053(11) 0.0082(11)
O4 0.0280(15) 0.0171(12) 0.0221(15) 0.0090(11) 0.0043(12) 0.0074(11)
O5 0.0144(12) 0.0148(11) 0.0240(15) 0.0070(11) 0.0080(11) 0.0056(10)
O6 0.0162(13) 0.0181(12) 0.0207(15) 0.0057(11) 0.0060(10) 0.0086(10)
O7 0.0159(13) 0.0230(13) 0.0159(14) 0.0017(11) 0.0050(10) 0.0058(11)
O8 0.0143(13) 0.0195(13) 0.0246(15) 0.0033(11) 0.0012(11) 0.0029(10)
N1 0.0242(18) 0.0201(16) 0.030(2) 0.0036(14) 0.0146(15) 0.0044(14)
N2 0.0260(18) 0.0215(16) 0.0165(18) -0.0024(13) 0.0009(13) 0.0108(14)
N3 0.0307(19) 0.0363(19) 0.0187(19) 0.0081(15) 0.0033(14) 0.0225(16)
N4 0.0164(15) 0.0157(14) 0.0157(17) 0.0010(12) -0.0028(12) 0.0054(12)
N5 0.0196(16) 0.0162(14) 0.0144(16) 0.0031(12) 0.0034(12) 0.0068(12)
F1 0.0540(18) 0.0416(15) 0.0293(16) 0.0162(12) 0.0192(13) 0.0024(13)
F2 0.0430(16) 0.0466(15) 0.0214(14) 0.0100(12) -0.0053(11) 0.0094(13)
F3 0.0627(19) 0.0447(16) 0.0427(18) 0.0180(13) 0.0294(15) 0.0311(15)
F4 0.119(3) 0.0391(17) 0.067(3) 0.0065(17) 0.049(2) -0.0140(19)
F5 0.0375(17) 0.0335(16) 0.109(3) 0.0010(17) -0.0286(18) -0.0025(13)
F6 0.0424(17) 0.0178(12) 0.106(3) 0.0076(15) 0.0181(17) 0.0029(12)
F7 0.0259(13) 0.0431(15) 0.0342(15) 0.0086(12) 0.0137(11) 0.0028(11)
F8 0.0195(12) 0.0341(13) 0.0419(16) 0.0072(12) -0.0036(11) 0.0068(10)
F9 0.0317(13) 0.0224(11) 0.0354(15) 0.0066(10) 0.0116(11) 0.0091(10)
F10 0.0293(14) 0.0349(14) 0.075(2) 0.0230(14) 0.0189(14) 0.0110(12)
F11 0.0415(16) 0.0406(15) 0.0378(17) 0.0217(13) 0.0003(13) 0.0076(12)
F12 0.0395(15) 0.0191(11) 0.0611(19) 0.0160(12) 0.0078(13) 0.0078(11)
F13 0.0288(14) 0.0277(13) 0.0519(18) 0.0155(12) 0.0122(12) -0.0005(11)
F14 0.0258(13) 0.0547(17) 0.0529(18) 0.0225(14) 0.0226(13) 0.0209(12)
F15 0.0352(14) 0.0498(16) 0.0236(14) 0.0145(12) 0.0103(11) 0.0167(12)
F16 0.0318(15) 0.0276(13) 0.078(2) -0.0141(14) -0.0034(14) 0.0151(12)
F17 0.0402(16) 0.0499(17) 0.0517(19) 0.0305(15) 0.0042(14) 0.0203(13)
F18 0.0220(13) 0.0414(15) 0.073(2) 0.0071(14) 0.0104(13) 0.0211(12)
F19 0.0228(13) 0.0621(17) 0.0235(14) 0.0070(12) 0.0107(10) 0.0108(12)
F20 0.0349(14) 0.0569(16) 0.0209(14) 0.0164(12) 0.0073(11) 0.0264(13)
F21 0.0510(17) 0.0318(13) 0.0293(15) -0.0038(11) 0.0143(12) 0.0163(12)
F22 0.0355(15) 0.0348(14) 0.0486(18) 0.0080(13) 0.0085(13) -0.0106(12)
F23 0.0241(13) 0.0592(17) 0.0245(14) 0.0097(13) -0.0008(11) -0.0058(12)
F24 0.0246(13) 0.0563(17) 0.0331(16) 0.0015(13) 0.0126(11) 0.0104(12)
C4 0.029(2) 0.029(2) 0.023(2) 0.0037(17) -0.0048(17) 0.0142(18)
C5 0.029(2) 0.0226(18) 0.015(2) 0.0094(15) 0.0046(16) 0.0125(16)
C11 0.030(2) 0.027(2) 0.019(2) 0.0062(17) 0.0081(17) 0.0010(17)
C12 0.035(2) 0.026(2) 0.021(2) 0.0111(17) 0.0089(18) 0.0067(18)
C21 0.029(2) 0.0163(18) 0.049(3) 0.0040(18) 0.014(2) 0.0078(17)
C22 0.037(3) 0.020(2) 0.047(3) 0.002(2) 0.009(2) 0.0034(19)
C31 0.0167(18) 0.0245(19) 0.023(2) -0.0012(16) 0.0072(15) 0.0085(15)
C32 0.020(2) 0.029(2) 0.027(2) 0.0071(18) 0.0062(17) 0.0082(17)
C41 0.034(2) 0.0173(18) 0.035(3) 0.0088(17) 0.0079(19) 0.0095(17)
C42 0.026(2) 0.023(2) 0.042(3) 0.0145(19) 0.0038(19) 0.0085(17)
C51 0.0144(17) 0.0209(17) 0.024(2) 0.0060(15) 0.0050(15) 0.0090(15)
C52 0.022(2) 0.027(2) 0.030(2) 0.0089(18) 0.0109(17) 0.0109(17)
C61 0.0183(18) 0.0242(18) 0.019(2) 0.0050(16) 0.0095(15) 0.0119(15)
C62 0.018(2) 0.025(2) 0.035(3) 0.0013(18) 0.0024(17) 0.0095(16)
C71 0.0204(19) 0.027(2) 0.019(2) 0.0035(16) 0.0041(15) 0.0079(16)
C72 0.0180(19) 0.028(2) 0.025(2) 0.0037(17) 0.0062(16) 0.0084(16)
C81 0.0178(19) 0.0173(17) 0.032(2) 0.0005(16) 0.0045(17) -0.0020(15)
C82 0.026(2) 0.035(2) 0.023(2) 0.0054(18) 0.0069(18) -0.0003(18)
C100 0.0207(19) 0.0200(17) 0.0147(19) -0.0022(14) 0.0051(14) 0.0099(15)
C101 0.0206(19) 0.0177(17) 0.029(2) 0.0067(16) 0.0117(17) 0.0034(15)
C102 0.034(2) 0.0216(19) 0.034(3) 0.0008(18) 0.0029(19) 0.0075(18)
C103 0.033(2) 0.037(2) 0.027(3) 0.008(2) 0.0094(19) 0.010(2)
C104 0.026(2) 0.032(2) 0.049(3) 0.021(2) 0.018(2) 0.0109(19)
C200 0.0191(18) 0.0146(16) 0.017(2) 0.0013(14) 0.0019(15) 0.0046(14)
C201 0.025(2) 0.0213(18) 0.020(2) -0.0007(15) 0.0090(16) 0.0134(16)
C202 0.031(2) 0.027(2) 0.025(2) -0.0054(17) 0.0022(18) 0.0097(18)
C203 0.028(2) 0.041(2) 0.030(3) 0.009(2) 0.0103(19) 0.010(2)
C204 0.031(2) 0.033(2) 0.025(2) -0.0009(18) 0.0026(18) 0.0170(19)
C300 0.0176(18) 0.0199(17) 0.017(2) 0.0034(15) 0.0028(15) 0.0078(15)
C301 0.034(2) 0.0162(17) 0.023(2) -0.0011(16) 0.0080(17) 0.0109(17)
C302 0.057(3) 0.030(2) 0.055(4) 0.015(2) 0.012(3) 0.025(2)
C303 0.048(3) 0.053(3) 0.049(3) 0.008(3) 0.027(3) 0.023(3)
C304 0.046(3) 0.033(2) 0.038(3) -0.006(2) 0.000(2) 0.005(2)

loop_
_atom_type_symbol
_atom_type_description
_atom_type_scat_dispersion_real
_atom_type_scat_dispersion_imag
_atom_type_scat_source
C C 0.0033 0.0016 'International Tables Vol C Tables 4.2.6.8 and 6.1.1.4'
H H 0.0000 0.0000 'International Tables Vol C Tables 4.2.6.8 and 6.1.1.4'
N N 0.0061 0.0033 'International Tables Vol C Tables 4.2.6.8 and 6.1.1.4'
O O 0.0106 0.0060 'International Tables Vol C Tables 4.2.6.8 and 6.1.1.4'
F F 0.0171 0.0103 'International Tables Vol C Tables 4.2.6.8 and 6.1.1.4'
P P 0.1023 0.0942 'International Tables Vol C Tables 4.2.6.8 and 6.1.1.4'
Ir Ir -1.4442 7.9887 'International Tables Vol C Tables 4.2.6.8 and 6.1.1.4'

loop_
_geom_angle_atom_site_label_1
_geom_angle_atom_site_label_2
_geom_angle_atom_site_label_3
_geom_angle
C200 Ir1 C100 91.18(14)
C200 Ir1 P1 95.05(11)
C100 Ir1 P1 119.59(11)
C200 Ir1 P3 100.10(11)
C100 Ir1 P3 121.56(11)
P1 Ir1 P3 116.22(3)
C200 Ir1 Ir2 169.91(10)
C100 Ir1 Ir2 78.73(10)
P1 Ir1 Ir2 89.93(3)
P3 Ir1 Ir2 85.47(3)
C300 Ir2 P2 92.58(11)
C300 Ir2 P4 91.68(12)
P2 Ir2 P4 169.01(3)
C300 Ir2 Ir1 173.68(11)
P2 Ir2 Ir1 90.00(3)
P4 Ir2 Ir1 86.81(3)
O2 P1 O1 93.22(13)
O2 P1 N4 95.86(14)
O1 P1 N4 100.08(15)
O2 P1 Ir1 123.30(10)
O1 P1 Ir1 117.67(10)
N4 P1 Ir1 120.81(11)
O4 P2 O3 95.16(14)
O4 P2 N4 98.04(15)
O3 P2 N4 102.52(15)
O4 P2 Ir2 121.70(11)
O3 P2 Ir2 116.72(11)
N4 P2 Ir2 118.38(11)
O6 P3 O5 89.37(13)
O6 P3 N5 99.58(15)
O5 P3 N5 101.24(14)
O6 P3 Ir1 122.72(10)
O5 P3 Ir1 122.39(10)
N5 P3 Ir1 116.09(11)
O8 P4 O7 94.82(14)
O8 P4 N5 102.68(15)
O7 P4 N5 102.07(15)
O8 P4 Ir2 122.04(11)
O7 P4 Ir2 116.70(10)
N5 P4 Ir2 115.01(11)
C11 O1 P1 116.7(2)
C21 O2 P1 117.7(2)
C31 O3 P2 121.3(2)
C41 O4 P2 120.1(3)
C51 O5 P3 118.5(2)
C61 O6 P3 119.0(2)
C71 O7 P4 118.7(2)
C81 O8 P4 117.5(2)
C100 N1 C101 153.7(4)
C200 N2 C201 175.5(4)
C300 N3 C301 170.6(4)
C4 N4 P2 122.4(3)
C4 N4 P1 121.5(2)
P2 N4 P1 115.42(17)
C5 N5 P4 124.0(2)
C5 N5 P3 121.7(2)
P4 N5 P3 114.31(18)
O1 C11 C12 107.8(3)
F2 C12 F3 106.5(3)
F2 C12 F1 107.0(3)
F3 C12 F1 107.1(3)
F2 C12 C11 113.6(4)
F3 C12 C11 112.6(4)
F1 C12 C11 109.7(3)
O2 C21 C22 108.1(3)
F5 C22 F6 107.3(4)
F5 C22 F4 105.2(4)
F6 C22 F4 107.2(4)
F5 C22 C21 114.8(4)
F6 C22 C21 110.9(4)
F4 C22 C21 111.0(4)
O3 C31 C32 110.8(3)
F7 C32 F9 107.9(3)
F7 C32 F8 107.5(3)
F9 C32 F8 106.1(3)
F7 C32 C31 109.7(3)
F9 C32 C31 112.5(3)
F8 C32 C31 112.9(3)
O4 C41 C42 107.0(3)
F11 C42 F10 106.7(4)
F11 C42 F12 107.8(3)
F10 C42 F12 106.7(3)
F11 C42 C41 113.4(4)
F10 C42 C41 112.1(3)
F12 C42 C41 109.7(4)
O5 C51 C52 107.9(3)
F13 C52 F14 107.3(3)
F13 C52 F15 106.4(3)
F14 C52 F15 107.1(3)
F13 C52 C51 112.7(3)
F14 C52 C51 110.2(3)
F15 C52 C51 112.8(3)
O6 C61 C62 107.1(3)
F18 C62 F16 107.2(3)
F18 C62 F17 107.7(3)
F16 C62 F17 106.1(3)
F18 C62 C61 111.0(3)
F16 C62 C61 112.2(3)
F17 C62 C61 112.4(3)
O7 C71 C72 107.0(3)
F20 C72 F21 106.5(3)
F20 C72 F19 107.3(3)
F21 C72 F19 107.1(3)
F20 C72 C71 113.0(3)
F21 C72 C71 112.5(3)
F19 C72 C71 110.2(3)
O8 C81 C82 107.9(3)
F24 C82 F23 106.4(4)
F24 C82 F22 107.4(3)
F23 C82 F22 107.0(3)
F24 C82 C81 113.1(3)
F23 C82 C81 113.1(3)
F22 C82 C81 109.6(4)
N1 C100 Ir1 175.8(3)
N1 C101 C102 108.3(3)
N1 C101 C104 107.6(3)
C102 C101 C104 111.3(3)
N1 C101 C103 108.2(3)
C102 C101 C103 110.8(4)
C104 C101 C103 110.5(4)
N2 C200 Ir1 177.7(3)
N2 C201 C203 107.6(3)
N2 C201 C204 108.2(3)
C203 C201 C204 111.8(3)
N2 C201 C202 107.1(3)
C203 C201 C202 110.6(3)
C204 C201 C202 111.4(3)
N3 C300 Ir2 177.5(3)
N3 C301 C304 107.9(3)
N3 C301 C302 108.0(4)
C304 C301 C302 111.4(4)
N3 C301 C303 107.9(3)
C304 C301 C303 110.6(4)
C302 C301 C303 110.9(4)

loop_
_geom_bond_atom_site_label_1
_geom_bond_atom_site_label_2
_geom_bond_distance
Ir1 C200 1.953(4)
Ir1 C100 1.962(4)
Ir1 P1 2.2058(10)
Ir1 P3 2.2159(10)
Ir1 Ir2 2.7631(4)
Ir2 C300 1.894(4)
Ir2 P2 2.2355(10)
Ir2 P4 2.2360(10)
P1 O2 1.640(2)
P1 O1 1.656(3)
P1 N4 1.689(3)
P2 O4 1.628(3)
P2 O3 1.640(3)
P2 N4 1.661(3)
P3 O6 1.631(3)
P3 O5 1.641(2)
P3 N5 1.715(3)
P4 O8 1.623(3)
P4 O7 1.637(3)
P4 N5 1.660(3)
O1 C11 1.419(4)
O2 C21 1.406(4)
O3 C31 1.427(4)
O4 C41 1.423(4)
O5 C51 1.422(4)
O6 C61 1.420(4)
O7 C71 1.433(4)
O8 C81 1.428(4)
N1 C100 1.168(5)
N1 C101 1.472(5)
N2 C200 1.177(5)
N2 C201 1.458(5)
N3 C300 1.167(5)
N3 C301 1.465(5)
N4 C4 1.475(5)
N5 C5 1.483(5)
F1 C12 1.347(4)
F2 C12 1.330(5)
F3 C12 1.342(5)
F4 C22 1.348(6)
F5 C22 1.294(6)
F6 C22 1.341(5)
F7 C32 1.334(5)
F8 C32 1.349(5)
F9 C32 1.340(5)
F10 C42 1.340(5)
F11 C42 1.321(5)
F12 C42 1.352(5)
F13 C52 1.339(4)
F14 C52 1.340(4)
F15 C52 1.344(5)
F16 C62 1.335(5)
F17 C62 1.340(5)
F18 C62 1.328(4)
F19 C72 1.344(4)
F20 C72 1.335(5)
F21 C72 1.337(4)
F22 C82 1.344(5)
F23 C82 1.340(5)
F24 C82 1.332(5)
C11 C12 1.488(6)
C21 C22 1.487(6)
C31 C32 1.512(5)
C41 C42 1.497(6)
C51 C52 1.499(5)
C61 C62 1.499(5)
C71 C72 1.500(5)
C81 C82 1.499(6)
C101 C102 1.525(5)
C101 C104 1.532(6)
C101 C103 1.534(6)
C201 C203 1.527(6)
C201 C204 1.528(6)
C201 C202 1.530(5)
C301 C304 1.519(6)
C301 C302 1.524(6)
C301 C303 1.527(6)
